data_7223898
loop_
_publ_author_name
'Masuya-Suzuki, Atsuko'
'Matsubara, Nozomi'
'Karashimada, Ryunosuke'
'Hoshino, Hitoshi'
'Iki, Nobuhiko'

_publ_section_title
;
 Topological modulation of the porous structure of a coordination polymer
 constructed from a flexible building block via framework--guest
 interaction during self-assembly
;
_journal_issue 6
_journal_name_full CrystEngComm
_journal_page_first 872
_journal_paper_doi 10.1039/C5CE01804H
_journal_volume 18
_journal_year 2016
_chemical_formula_sum 'C33 H43 N8 O13.17 Sm'
_chemical_formula_weight 912.82
_chemical_name_systematic
;
 ?
;
_space_group_IT_number 148
_symmetry_cell_setting trigonal
_symmetry_space_group_name_Hall '-R 3'
_symmetry_space_group_name_H-M 'R -3 :H'
_atom_sites_solution_hydrogens geom
_atom_sites_solution_primary direct
_atom_sites_solution_secondary difmap
_audit_creation_method SHELXL-97
_audit_update_record
;
2015-09-09 deposited with the CCDC.
2015-12-30 downloaded from the CCDC.
;
_cell_angle_alpha 90.00
_cell_angle_beta 90.00
_cell_angle_gamma 120.00
_cell_formula_units_Z 18
_cell_length_a 25.917(3)
_cell_length_b 25.917(3)
_cell_length_c 30.915(4)
_cell_measurement_reflns_used 3853
_cell_measurement_temperature 173(2)
_cell_measurement_theta_max 20.24
_cell_measurement_theta_min 2.24
_cell_volume 17983(4)
_computing_cell_refinement 'Bruker SAINT'
_computing_data_collection 'Bruker APEX2'
_computing_data_reduction 'Bruker SAINT'
_computing_molecular_graphics 'Bruker SHELXTL'
_computing_publication_material 'Bruker SHELXTL'
_computing_structure_refinement 'SHELXL-97 (Sheldrick, 2008)'
_computing_structure_solution 'SHELXS-97 (Sheldrick, 2008)'
_diffrn_ambient_temperature 173(2)
_diffrn_measured_fraction_theta_full 1.000
_diffrn_measured_fraction_theta_max 1.000
_diffrn_measurement_device_type 'Bruker APEX-II CCD'
_diffrn_measurement_method '\f and \w scans'
_diffrn_radiation_monochromator graphite
_diffrn_radiation_source 'sealed tube'
_diffrn_radiation_type MoK\a
_diffrn_radiation_wavelength 0.71073
_diffrn_reflns_av_R_equivalents 0.0641
_diffrn_reflns_av_sigmaI/netI 0.0569
_diffrn_reflns_limit_h_max 26
_diffrn_reflns_limit_h_min -29
_diffrn_reflns_limit_k_max 29
_diffrn_reflns_limit_k_min -23
_diffrn_reflns_limit_l_max 33
_diffrn_reflns_limit_l_min -34
_diffrn_reflns_number 25854
_diffrn_reflns_theta_full 23.67
_diffrn_reflns_theta_max 23.67
_diffrn_reflns_theta_min 1.12
_diffrn_standards_number 0
_exptl_absorpt_coefficient_mu 1.540
_exptl_absorpt_correction_T_max 0.9698
_exptl_absorpt_correction_T_min 0.8818
_exptl_absorpt_correction_type empirical
_exptl_crystal_colour yellow
_exptl_crystal_density_diffrn 1.517
_exptl_crystal_density_method 'not measured'
_exptl_crystal_description plate
_exptl_crystal_F_000 8358
_exptl_crystal_size_max 0.10
_exptl_crystal_size_mid 0.04
_exptl_crystal_size_min 0.02
_refine_diff_density_max 1.017
_refine_diff_density_min -0.775
_refine_diff_density_rms 0.096
_refine_ls_extinction_method none
_refine_ls_goodness_of_fit_ref 1.049
_refine_ls_hydrogen_treatment mixed
_refine_ls_matrix_type full
_refine_ls_number_parameters 552
_refine_ls_number_reflns 6060
_refine_ls_number_restraints 111
_refine_ls_restrained_S_all 1.041
_refine_ls_R_factor_all 0.0790
_refine_ls_R_factor_gt 0.0496
_refine_ls_shift/su_max 0.001
_refine_ls_shift/su_mean 0.000
_refine_ls_structure_factor_coef Fsqd
_refine_ls_weighting_details 'calc w=1/[\s^2^(Fo^2^)+(0.0588P)^2^+136.9524P] where P=(Fo^2^+2Fc^2^)/3'
_refine_ls_weighting_scheme calc
_refine_ls_wR_factor_gt 0.1197
_refine_ls_wR_factor_ref 0.1380
_reflns_number_gt 4329
_reflns_number_total 6060
_reflns_threshold_expression >2sigma(I)
_cod_data_source_file c5ce01804h2.cif
_cod_data_source_block 1
_cod_depositor_comments 'Adding full bibliography for 7223898--7223899.cif.'
_cod_original_cell_volume 17984(4)
_cod_original_sg_symbol_H-M 'R -3'
_cod_database_code 7223898

loop_
_symmetry_equiv_pos_as_xyz
'x, y, z'
'-y, x-y, z'
'-x+y, -x, z'
'x+2/3, y+1/3, z+1/3'
'-y+2/3, x-y+1/3, z+1/3'
'-x+y+2/3, -x+1/3, z+1/3'
'x+1/3, y+2/3, z+2/3'
'-y+1/3, x-y+2/3, z+2/3'
'-x+y+1/3, -x+2/3, z+2/3'
'-x, -y, -z'
'y, -x+y, -z'
'x-y, x, -z'
'-x+2/3, -y+1/3, -z+1/3'
'y+2/3, -x+y+1/3, -z+1/3'
'x-y+2/3, x+1/3, -z+1/3'
'-x+1/3, -y+2/3, -z+2/3'
'y+1/3, -x+y+2/3, -z+2/3'
'x-y+1/3, x+2/3, -z+2/3'

loop_
_atom_site_label
_atom_site_type_symbol
_atom_site_fract_x
_atom_site_fract_y
_atom_site_fract_z
_atom_site_U_iso_or_equiv
_atom_site_adp_type
_atom_site_occupancy
_atom_site_symmetry_multiplicity
_atom_site_calc_flag
_atom_site_refinement_flags
_atom_site_disorder_assembly
_atom_site_disorder_group
Sm1 Sm 0.302586(18) 0.370074(18) 0.066503(12) 0.04673(16) Uani 1 1 d . A .
O1 O 0.2778(2) 0.2794(2) 0.03578(17) 0.0573(14) Uani 1 1 d . A .
C1 C 0.2547(3) 0.2147(3) -0.0247(2) 0.0405(17) Uani 1 1 d . A .
C2 C 0.2386(3) 0.2408(3) 0.0088(2) 0.0475(18) Uani 1 1 d . . .
C3 C 0.1777(4) 0.2218(4) 0.0129(3) 0.065(2) Uani 1 1 d . A .
H3 H 0.1650 0.2381 0.0352 0.078 Uiso 1 1 calc R . .
C4 C 0.1368(4) 0.1808(4) -0.0142(3) 0.066(2) Uani 1 1 d . . .
H4 H 0.0962 0.1699 -0.0106 0.080 Uiso 1 1 calc R A .
C5 C 0.1512(4) 0.1543(4) -0.0467(3) 0.062(2) Uani 1 1 d . A .
C6 C 0.2103(4) 0.1719(3) -0.0518(2) 0.055(2) Uani 1 1 d . . .
H6 H 0.2216 0.1547 -0.0744 0.066 Uiso 1 1 calc R A .
C7 C 0.1036(4) 0.1069(5) -0.0754(4) 0.105(4) Uani 1 1 d . . .
H7 H 0.1223 0.1004 -0.1007 0.157 Uiso 1 1 calc R A .
H7A H 0.0760 0.1202 -0.0849 0.157 Uiso 1 1 calc R . .
H7B H 0.0816 0.0696 -0.0592 0.157 Uiso 1 1 calc R . .
C8 C 0.3140(3) 0.2283(3) -0.0304(2) 0.0451(18) Uani 1 1 d . . .
H8 H 0.3217 0.2073 -0.0523 0.054 Uiso 1 1 calc R A .
N1 N 0.3591(3) 0.2674(3) -0.0079(2) 0.0434(14) Uani 1 1 d D A .
H1 H 0.347(3) 0.285(3) 0.0106(19) 0.06(3) Uiso 1 1 d D . .
C9 C 0.4208(3) 0.2802(3) -0.0102(2) 0.054(2) Uani 1 1 d . . .
H9 H 0.4218 0.2468 -0.0250 0.064 Uiso 1 1 calc R A .
H9A H 0.4362 0.2829 0.0195 0.064 Uiso 1 1 calc R . .
C10 C 0.4615(3) 0.3381(3) -0.0343(2) 0.052(2) Uani 1 1 d . . .
H10 H 0.4548 0.3700 -0.0230 0.063 Uiso 1 1 calc R . .
H10A H 0.5035 0.3498 -0.0284 0.063 Uiso 1 1 calc R . .
O2 O 0.2155(2) 0.3289(2) 0.10792(18) 0.0646(15) Uani 1 1 d . A .
C11 C 0.1284(4) 0.2869(5) 0.1514(2) 0.063(2) Uani 1 1 d . A .
C12 C 0.1740(4) 0.2831(4) 0.1288(3) 0.060(2) Uani 1 1 d . . .
C13 C 0.1712(4) 0.2275(4) 0.1294(3) 0.073(3) Uani 1 1 d . A .
H13 H 0.2013 0.2231 0.1152 0.088 Uiso 1 1 calc R . .
C14 C 0.1259(4) 0.1797(5) 0.1500(4) 0.095(4) Uani 1 1 d . . .
H14 H 0.1249 0.1426 0.1491 0.114 Uiso 1 1 calc R A .
C15 C 0.0813(5) 0.1833(6) 0.1723(4) 0.098(4) Uani 1 1 d . A .
C16 C 0.0829(4) 0.2363(6) 0.1728(3) 0.093(4) Uani 1 1 d . . .
H16 H 0.0527 0.2396 0.1878 0.112 Uiso 1 1 calc R A .
C17 C 0.0304(5) 0.1287(7) 0.1962(5) 0.158(7) Uani 1 1 d . . .
H17 H 0.0117 0.1425 0.2173 0.238 Uiso 1 1 calc R A .
H17A H 0.0469 0.1068 0.2112 0.238 Uiso 1 1 calc R . .
H17B H 0.0005 0.1023 0.1752 0.238 Uiso 1 1 calc R . .
C18 C 0.1294(5) 0.3410(6) 0.1548(3) 0.074(3) Uani 1 1 d . . .
H18 H 0.0978 0.3412 0.1703 0.089 Uiso 1 1 calc R A .
N2 N 0.1696(4) 0.3907(4) 0.1387(2) 0.065(2) Uani 1 1 d D A .
H2 H 0.2025(18) 0.396(3) 0.127(2) 0.04(2) Uiso 1 1 d D . .
C19 C 0.1761(5) 0.4500(5) 0.1440(3) 0.100(4) Uani 1 1 d . . .
H19 H 0.2136 0.4759 0.1598 0.120 Uiso 1 1 calc R A .
H19A H 0.1428 0.4464 0.1618 0.120 Uiso 1 1 calc R . .
C20 C 0.1771(4) 0.4795(4) 0.1012(3) 0.077(3) Uani 1 1 d . A .
H20 H 0.1908 0.5222 0.1063 0.093 Uiso 1 1 calc R . .
H20A H 0.2059 0.4772 0.0815 0.093 Uiso 1 1 calc R . .
O3 O 0.3273(2) 0.3358(2) 0.12834(15) 0.0524(13) Uani 1 1 d . A .
C21 C 0.3490(3) 0.2918(3) 0.1879(3) 0.0503(19) Uani 1 1 d . A .
C22 C 0.3503(3) 0.3045(3) 0.1430(3) 0.0503(19) Uani 1 1 d . . .
C23 C 0.3767(4) 0.2812(4) 0.1162(3) 0.078(3) Uani 1 1 d . A .
H23 H 0.3772 0.2870 0.0858 0.094 Uiso 1 1 calc R . .
C24 C 0.4024(5) 0.2498(4) 0.1330(4) 0.091(3) Uani 1 1 d . . .
H24 H 0.4207 0.2351 0.1137 0.109 Uiso 1 1 calc R A .
C25 C 0.4026(4) 0.2389(4) 0.1763(4) 0.074(3) Uani 1 1 d . A .
C26 C 0.3761(4) 0.2603(4) 0.2039(3) 0.068(2) Uani 1 1 d . . .
H26 H 0.3761 0.2537 0.2341 0.081 Uiso 1 1 calc R A .
C27 C 0.4298(5) 0.2025(5) 0.1935(4) 0.114(4) Uani 1 1 d . . .
H27 H 0.4269 0.1741 0.1713 0.171 Uiso 1 1 calc R A .
H27A H 0.4082 0.1807 0.2194 0.171 Uiso 1 1 calc R . .
H27B H 0.4718 0.2292 0.2007 0.171 Uiso 1 1 calc R . .
C28 C 0.3187(3) 0.3087(3) 0.2176(3) 0.054(2) Uani 1 1 d . . .
H28 H 0.3208 0.3009 0.2474 0.065 Uiso 1 1 calc R A .
N3 N 0.2882(3) 0.3339(3) 0.2070(2) 0.0551(17) Uani 1 1 d D A .
H3A H 0.286(3) 0.337(3) 0.1789(7) 0.041(19) Uiso 1 1 d D . .
C29 C 0.2542(3) 0.3494(4) 0.2366(2) 0.062(2) Uani 1 1 d . . .
H29 H 0.2593 0.3393 0.2665 0.074 Uiso 1 1 calc R A .
H29A H 0.2113 0.3258 0.2292 0.074 Uiso 1 1 calc R . .
C30 C 0.2743(3) 0.4146(4) 0.2338(2) 0.061(2) Uani 1 1 d . A .
H30 H 0.2752 0.4258 0.2031 0.073 Uiso 1 1 calc R . .
H30A H 0.2453 0.4223 0.2491 0.073 Uiso 1 1 calc R . .
N4 N 0.3337(3) 0.4519(3) 0.25282(19) 0.0526(17) Uani 1 1 d . . .
O4 O 0.3982(2) 0.3855(3) 0.0366(2) 0.0746(18) Uani 1 1 d . A .
N5 N 0.4335(3) 0.4333(3) 0.0561(3) 0.072(2) Uani 1 1 d . . .
O5 O 0.4104(3) 0.4521(3) 0.0824(2) 0.0807(19) Uani 1 1 d . A .
O6 O 0.4865(3) 0.4571(4) 0.0502(3) 0.124(3) Uani 1 1 d . A .
O7 O 0.3014(4) 0.3839(4) -0.01499(19) 0.092(2) Uani 1 1 d . A .
N6 N 0.2482(5) 0.3734(4) -0.0158(3) 0.087(3) Uani 1 1 d . . .
O8 O 0.2215(3) 0.3604(3) 0.0202(2) 0.0764(18) Uani 1 1 d . A .
O9 O 0.2228(5) 0.3731(4) -0.0489(2) 0.135(4) Uani 1 1 d . A .
O10A O 0.3020(18) 0.4686(12) 0.0549(10) 0.089(8) Uani 0.40(4) 1 d PDU A 1
N7A N 0.309(2) 0.4809(15) 0.0963(12) 0.082(8) Uani 0.40(4) 1 d PDU A 1
O11A O 0.306(2) 0.4421(15) 0.1229(11) 0.077(8) Uani 0.40(4) 1 d PDU A 1
O12A O 0.3239(17) 0.5327(13) 0.1073(12) 0.100(11) Uani 0.40(4) 1 d PDU A 1
O10B O 0.3369(14) 0.4765(8) 0.0433(6) 0.106(7) Uani 0.60(4) 1 d PDU A 2
N7B N 0.3260(15) 0.4907(9) 0.0815(9) 0.096(7) Uani 0.60(4) 1 d PDU A 2
O11B O 0.2999(13) 0.4504(10) 0.1101(8) 0.068(5) Uani 0.60(4) 1 d PDU A 2
O12B O 0.3459(15) 0.5444(9) 0.0890(11) 0.161(11) Uani 0.60(4) 1 d PDU A 2
N8 N 0.6561(5) 0.4552(5) 0.0417(4) 0.119(4) Uani 1 1 d . . .
C31 C 0.6040(7) 0.4578(10) 0.0403(7) 0.227(11) Uani 1 1 d . . .
H31 H 0.6062 0.4867 0.0617 0.341 Uiso 1 1 calc R . .
H31A H 0.5700 0.4184 0.0470 0.341 Uiso 1 1 calc R . .
H31B H 0.5990 0.4701 0.0114 0.341 Uiso 1 1 calc R . .
C32 C 0.6518(14) 0.4090(11) 0.0108(9) 0.296(16) Uani 1 1 d . . .
H32 H 0.6900 0.4097 0.0100 0.444 Uiso 1 1 calc R . .
H32A H 0.6424 0.4173 -0.0181 0.444 Uiso 1 1 calc R . .
H32B H 0.6204 0.3696 0.0203 0.444 Uiso 1 1 calc R . .
C33 C 0.7009(9) 0.4830(11) 0.0589(10) 0.29(2) Uani 1 1 d . . .
H33 H 0.7041 0.5106 0.0804 0.344 Uiso 1 1 calc R . .
O13 O 0.7489(5) 0.4783(6) 0.0499(5) 0.213(7) Uani 1 1 d . . .
O14 O 0.3333 0.6667 0.1667 0.60(7) Uani 1 6 d S . .

loop_
_atom_site_aniso_label
_atom_site_aniso_U_11
_atom_site_aniso_U_22
_atom_site_aniso_U_33
_atom_site_aniso_U_23
_atom_site_aniso_U_13
_atom_site_aniso_U_12
Sm1 0.0494(3) 0.0543(3) 0.0359(2) -0.00472(18) 0.00207(18) 0.0254(2)
O1 0.042(3) 0.061(3) 0.066(4) -0.016(3) 0.005(3) 0.024(3)
C1 0.040(4) 0.035(4) 0.047(4) 0.004(3) 0.002(3) 0.019(3)
C2 0.050(5) 0.034(4) 0.052(5) -0.008(4) 0.000(4) 0.015(4)
C3 0.045(5) 0.074(6) 0.077(6) -0.020(5) 0.002(4) 0.030(5)
C4 0.055(5) 0.065(6) 0.079(6) -0.007(5) -0.002(5) 0.030(5)
C5 0.052(5) 0.054(5) 0.081(6) -0.009(5) -0.014(4) 0.026(4)
C6 0.069(6) 0.050(5) 0.053(5) -0.009(4) -0.005(4) 0.035(4)
C7 0.074(7) 0.085(7) 0.141(10) -0.038(7) -0.049(7) 0.030(6)
C8 0.064(5) 0.040(4) 0.042(4) 0.003(3) 0.010(4) 0.034(4)
N1 0.042(4) 0.046(4) 0.045(4) 0.004(3) 0.008(3) 0.024(3)
C9 0.045(5) 0.062(5) 0.055(5) 0.004(4) 0.003(4) 0.027(4)
C10 0.042(4) 0.051(5) 0.057(5) -0.015(4) 0.000(4) 0.018(4)
O2 0.070(4) 0.069(4) 0.069(4) 0.012(3) 0.030(3) 0.045(3)
C11 0.058(5) 0.109(8) 0.047(5) 0.013(5) 0.001(4) 0.060(6)
C12 0.049(5) 0.096(7) 0.049(5) 0.012(5) 0.008(4) 0.046(5)
C13 0.058(6) 0.080(7) 0.097(7) 0.024(6) 0.015(5) 0.045(5)
C14 0.063(6) 0.111(9) 0.118(9) 0.050(7) 0.012(6) 0.048(7)
C15 0.073(7) 0.123(10) 0.104(9) 0.057(7) 0.017(6) 0.052(7)
C16 0.065(7) 0.163(12) 0.065(6) 0.040(7) 0.027(5) 0.067(8)
C17 0.080(8) 0.190(15) 0.159(13) 0.113(12) 0.039(9) 0.033(9)
C18 0.089(8) 0.130(10) 0.041(5) 0.006(6) 0.003(5) 0.082(8)
N2 0.094(6) 0.107(7) 0.047(4) -0.026(4) -0.021(4) 0.089(6)
C19 0.144(10) 0.142(10) 0.069(6) -0.052(6) -0.065(7) 0.113(9)
C20 0.096(7) 0.065(6) 0.091(7) -0.034(5) -0.049(6) 0.055(6)
O3 0.060(3) 0.058(3) 0.045(3) -0.004(2) -0.005(2) 0.034(3)
C21 0.037(4) 0.046(5) 0.058(5) 0.004(4) -0.008(4) 0.013(4)
C22 0.046(4) 0.041(4) 0.059(5) -0.014(4) -0.013(4) 0.017(4)
C23 0.098(7) 0.074(6) 0.081(7) -0.027(5) -0.025(6) 0.057(6)
C24 0.097(8) 0.083(7) 0.106(9) -0.045(7) -0.035(7) 0.056(7)
C25 0.064(6) 0.043(5) 0.113(9) -0.021(5) -0.036(6) 0.027(5)
C26 0.051(5) 0.050(5) 0.093(7) 0.015(5) -0.007(5) 0.019(4)
C27 0.089(8) 0.073(7) 0.196(13) -0.019(8) -0.054(8) 0.052(7)
C28 0.036(4) 0.056(5) 0.059(5) 0.019(4) -0.008(4) 0.015(4)
N3 0.038(4) 0.077(5) 0.039(4) 0.010(4) -0.001(3) 0.021(4)
C29 0.042(5) 0.094(7) 0.043(5) 0.015(4) 0.009(4) 0.028(5)
C30 0.042(5) 0.100(7) 0.047(5) 0.024(5) 0.010(4) 0.041(5)
N4 0.038(4) 0.076(5) 0.047(4) 0.021(3) 0.009(3) 0.031(3)
O4 0.045(3) 0.067(4) 0.096(5) -0.038(3) 0.005(3) 0.015(3)
N5 0.049(5) 0.066(5) 0.080(5) -0.023(4) -0.001(4) 0.012(4)
O5 0.068(4) 0.063(4) 0.083(4) -0.028(3) 0.023(3) 0.012(3)
O6 0.042(4) 0.120(6) 0.167(8) -0.070(6) 0.006(4) 0.009(4)
O7 0.115(6) 0.152(7) 0.046(4) 0.007(4) 0.013(4) 0.094(6)
N6 0.132(8) 0.116(7) 0.047(5) -0.024(5) -0.032(6) 0.087(7)
O8 0.077(4) 0.109(5) 0.061(4) -0.004(4) -0.009(3) 0.060(4)
O9 0.225(10) 0.191(9) 0.059(4) -0.044(5) -0.064(6) 0.157(8)
O10A 0.113(18) 0.070(12) 0.105(15) -0.032(10) -0.067(13) 0.062(13)
N7A 0.089(16) 0.071(14) 0.103(17) -0.028(13) -0.046(14) 0.054(13)
O11A 0.084(15) 0.064(12) 0.090(16) -0.004(11) 0.004(14) 0.042(11)
O12A 0.12(2) 0.067(14) 0.13(2) -0.040(14) -0.079(18) 0.063(15)
O10B 0.140(17) 0.089(9) 0.098(10) 0.011(8) -0.025(11) 0.064(11)
N7B 0.120(15) 0.062(9) 0.118(14) -0.015(9) -0.029(11) 0.054(9)
O11B 0.092(9) 0.054(9) 0.086(12) -0.019(8) -0.025(9) 0.057(8)
O12B 0.19(2) 0.054(9) 0.22(2) -0.009(12) -0.003(18) 0.049(12)
N8 0.076(7) 0.081(7) 0.169(11) 0.039(7) 0.003(7) 0.016(6)
C31 0.093(12) 0.30(3) 0.31(3) 0.08(2) 0.043(14) 0.115(16)
C32 0.44(5) 0.20(2) 0.31(3) -0.01(2) -0.03(3) 0.20(3)
C33 0.088(13) 0.25(3) 0.43(4) 0.22(3) -0.05(2) 0.008(16)
O13 0.106(8) 0.177(11) 0.334(18) 0.094(11) -0.029(10) 0.055(8)
O14 0.116(16) 0.116(16) 1.6(2) 0.000 0.000 0.058(8)

loop_
_atom_type_symbol
_atom_type_description
_atom_type_scat_dispersion_real
_atom_type_scat_dispersion_imag
_atom_type_scat_source
C C 0.0033 0.0016 'International Tables Vol C Tables 4.2.6.8 and 6.1.1.4'
H H 0.0000 0.0000 'International Tables Vol C Tables 4.2.6.8 and 6.1.1.4'
N N 0.0061 0.0033 'International Tables Vol C Tables 4.2.6.8 and 6.1.1.4'
O O 0.0106 0.0060 'International Tables Vol C Tables 4.2.6.8 and 6.1.1.4'
Sm Sm -0.1638 3.4418 'International Tables Vol C Tables 4.2.6.8 and 6.1.1.4'

loop_
_geom_angle_atom_site_label_1
_geom_angle_atom_site_label_2
_geom_angle_atom_site_label_3
_geom_angle
_geom_angle_site_symmetry_1
_geom_angle_site_symmetry_3
O1 Sm1 O3 86.54(18) . .
O1 Sm1 O2 92.69(18) . .
O3 Sm1 O2 76.30(19) . .
O1 Sm1 O8 82.4(2) . .
O3 Sm1 O8 145.7(2) . .
O2 Sm1 O8 72.0(2) . .
O1 Sm1 O4 76.00(17) . .
O3 Sm1 O4 85.6(2) . .
O2 Sm1 O4 159.3(2) . .
O8 Sm1 O4 122.3(2) . .
O1 Sm1 O11B 163.0(7) . .
O3 Sm1 O11B 90.2(5) . .
O2 Sm1 O11B 70.3(7) . .
O8 Sm1 O11B 91.2(6) . .
O4 Sm1 O11B 120.4(7) . .
O1 Sm1 O11A 157.8(7) . .
O3 Sm1 O11A 78.6(9) . .
O2 Sm1 O11A 68.0(9) . .
O8 Sm1 O11A 100.8(11) . .
O4 Sm1 O11A 118.6(11) . .
O11B Sm1 O11A 11.5(8) . .
O1 Sm1 O10B 139.2(5) . .
O3 Sm1 O10B 129.2(4) . .
O2 Sm1 O10B 112.5(8) . .
O8 Sm1 O10B 76.3(6) . .
O4 Sm1 O10B 86.6(8) . .
O11B Sm1 O10B 52.5(5) . .
O11A Sm1 O10B 61.8(7) . .
O1 Sm1 O7 73.7(2) . .
O3 Sm1 O7 152.9(2) . .
O2 Sm1 O7 122.0(2) . .
O8 Sm1 O7 50.7(2) . .
O4 Sm1 O7 71.9(2) . .
O11B Sm1 O7 114.0(6) . .
O11A Sm1 O7 125.2(8) . .
O10B Sm1 O7 65.9(4) . .
O1 Sm1 O5 123.67(18) . .
O3 Sm1 O5 76.5(2) . .
O2 Sm1 O5 132.36(19) . .
O8 Sm1 O5 135.8(2) . .
O4 Sm1 O5 49.81(18) . .
O11B Sm1 O5 71.4(7) . .
O11A Sm1 O5 68.8(11) . .
O10B Sm1 O5 60.8(7) . .
O7 Sm1 O5 99.0(2) . .
O1 Sm1 O10A 144.3(5) . .
O3 Sm1 O10A 129.0(5) . .
O2 Sm1 O10A 92.6(11) . .
O8 Sm1 O10A 65.9(6) . .
O4 Sm1 O10A 106.7(11) . .
O11B Sm1 O10A 40.5(7) . .
O11A Sm1 O10A 51.6(7) . .
O10B Sm1 O10A 20.1(6) . .
O7 Sm1 O10A 73.6(7) . .
O5 Sm1 O10A 75.6(8) . .
O1 Sm1 N7B 164.2(6) . .
O3 Sm1 N7B 109.3(6) . .
O2 Sm1 N7B 92.2(7) . .
O8 Sm1 N7B 84.8(6) . .
O4 Sm1 N7B 103.4(7) . .
O11B Sm1 N7B 25.9(5) . .
O11A Sm1 N7B 35.2(8) . .
O10B Sm1 N7B 26.7(4) . .
O7 Sm1 N7B 91.0(6) . .
O5 Sm1 N7B 61.6(7) . .
O10A Sm1 N7B 20.2(7) . .
C2 O1 Sm1 139.2(5) . .
C8 C1 C6 118.9(7) . .
C8 C1 C2 121.3(7) . .
C6 C1 C2 119.7(7) . .
O1 C2 C3 121.2(7) . .
O1 C2 C1 122.3(7) . .
C3 C2 C1 116.5(7) . .
C4 C3 C2 121.5(8) . .
C4 C3 H3 119.2 . .
C2 C3 H3 119.2 . .
C3 C4 C5 123.0(8) . .
C3 C4 H4 118.5 . .
C5 C4 H4 118.5 . .
C4 C5 C6 117.3(8) . .
C4 C5 C7 121.2(8) . .
C6 C5 C7 121.5(9) . .
C5 C6 C1 122.0(7) . .
C5 C6 H6 119.0 . .
C1 C6 H6 119.0 . .
C5 C7 H7 109.5 . .
C5 C7 H7A 109.5 . .
H7 C7 H7A 109.5 . .
C5 C7 H7B 109.5 . .
H7 C7 H7B 109.5 . .
H7A C7 H7B 109.5 . .
N1 C8 C1 124.9(7) . .
N1 C8 H8 117.5 . .
C1 C8 H8 117.5 . .
C8 N1 C9 127.1(7) . .
C8 N1 H1 110(5) . .
C9 N1 H1 123(5) . .
N1 C9 C10 112.6(6) . .
N1 C9 H9 109.1 . .
C10 C9 H9 109.1 . .
N1 C9 H9A 109.1 . .
C10 C9 H9A 109.1 . .
H9 C9 H9A 107.8 . .
N4 C10 C9 112.8(6) 9_554 .
N4 C10 H10 109.0 9_554 .
C9 C10 H10 109.0 . .
N4 C10 H10A 109.0 9_554 .
C9 C10 H10A 109.0 . .
H10 C10 H10A 107.8 . .
C12 O2 Sm1 148.6(5) . .
C18 C11 C16 119.1(9) . .
C18 C11 C12 120.7(9) . .
C16 C11 C12 120.2(9) . .
O2 C12 C13 122.4(7) . .
O2 C12 C11 121.1(8) . .
C13 C12 C11 116.5(8) . .
C14 C13 C12 121.0(9) . .
C14 C13 H13 119.5 . .
C12 C13 H13 119.5 . .
C13 C14 C15 122.6(11) . .
C13 C14 H14 118.7 . .
C15 C14 H14 118.7 . .
C16 C15 C14 117.9(10) . .
C16 C15 C17 120.0(11) . .
C14 C15 C17 122.1(12) . .
C15 C16 C11 121.7(9) . .
C15 C16 H16 119.2 . .
C11 C16 H16 119.2 . .
C15 C17 H17 109.5 . .
C15 C17 H17A 109.5 . .
H17 C17 H17A 109.5 . .
C15 C17 H17B 109.5 . .
H17 C17 H17B 109.5 . .
H17A C17 H17B 109.5 . .
N2 C18 C11 125.3(9) . .
N2 C18 H18 117.4 . .
C11 C18 H18 117.4 . .
C18 N2 C19 128.1(9) . .
C18 N2 H2 125(5) . .
C19 N2 H2 106(5) . .
N2 C19 C20 113.1(7) . .
N2 C19 H19 109.0 . .
C20 C19 H19 109.0 . .
N2 C19 H19A 109.0 . .
C20 C19 H19A 109.0 . .
H19 C19 H19A 107.8 . .
N4 C20 C19 112.3(8) 14_455 .
N4 C20 H20 109.1 14_455 .
C19 C20 H20 109.1 . .
N4 C20 H20A 109.1 14_455 .
C19 C20 H20A 109.1 . .
H20 C20 H20A 107.9 . .
C22 O3 Sm1 145.1(5) . .
C26 C21 C28 117.9(8) . .
C26 C21 C22 121.1(8) . .
C28 C21 C22 121.0(7) . .
O3 C22 C23 122.7(8) . .
O3 C22 C21 121.2(7) . .
C23 C22 C21 116.2(8) . .
C24 C23 C22 121.1(9) . .
C24 C23 H23 119.4 . .
C22 C23 H23 119.4 . .
C25 C24 C23 122.7(10) . .
C25 C24 H24 118.7 . .
C23 C24 H24 118.7 . .
C24 C25 C26 118.2(9) . .
C24 C25 C27 121.0(10) . .
C26 C25 C27 120.8(10) . .
C25 C26 C21 120.8(9) . .
C25 C26 H26 119.6 . .
C21 C26 H26 119.6 . .
C25 C27 H27 109.5 . .
C25 C27 H27A 109.5 . .
H27 C27 H27A 109.5 . .
C25 C27 H27B 109.5 . .
H27 C27 H27B 109.5 . .
H27A C27 H27B 109.5 . .
N3 C28 C21 124.4(7) . .
N3 C28 H28 117.8 . .
C21 C28 H28 117.8 . .
C28 N3 C29 125.9(7) . .
C28 N3 H3A 112(4) . .
C29 N3 H3A 122(4) . .
N3 C29 C30 110.9(6) . .
N3 C29 H29 109.5 . .
C30 C29 H29 109.5 . .
N3 C29 H29A 109.5 . .
C30 C29 H29A 109.5 . .
H29 C29 H29A 108.0 . .
N4 C30 C29 112.2(6) . .
N4 C30 H30 109.2 . .
C29 C30 H30 109.2 . .
N4 C30 H30A 109.2 . .
C29 C30 H30A 109.2 . .
H30 C30 H30A 107.9 . .
C10 N4 C20 111.6(7) 5 15
C10 N4 C30 110.0(6) 5 .
C20 N4 C30 110.7(6) 15 .
N5 O4 Sm1 98.9(5) . .
O6 N5 O5 123.1(7) . .
O6 N5 O4 120.6(8) . .
O5 N5 O4 116.2(7) . .
O6 N5 Sm1 176.7(6) . .
O5 N5 Sm1 60.2(4) . .
O4 N5 Sm1 56.1(4) . .
N5 O5 Sm1 95.0(4) . .
N6 O7 Sm1 94.4(5) . .
O9 N6 O8 121.2(10) . .
O9 N6 O7 123.1(10) . .
O8 N6 O7 115.7(7) . .
O9 N6 Sm1 176.7(10) . .
O8 N6 Sm1 55.7(4) . .
O7 N6 Sm1 60.1(4) . .
N6 O8 Sm1 99.2(5) . .
N7A O10A Sm1 92.3(16) . .
O12A N7A O11A 123(2) . .
O12A N7A O10A 118(2) . .
O11A N7A O10A 119(2) . .
O12A N7A Sm1 167(3) . .
O11A N7A Sm1 58.5(17) . .
O10A N7A Sm1 61.3(13) . .
N7A O11A Sm1 96.1(19) . .
N7B O10B Sm1 92.4(11) . .
O12B N7B O11B 123(2) . .
O12B N7B O10B 117.1(19) . .
O11B N7B O10B 119.9(14) . .
O12B N7B Sm1 169(2) . .
O11B N7B Sm1 59.3(10) . .
O10B N7B Sm1 60.9(10) . .
N7B O11B Sm1 94.8(13) . .
C33 N8 C31 134(2) . .
C33 N8 C32 117(2) . .
C31 N8 C32 109.7(17) . .
N8 C31 H31 109.5 . .
N8 C31 H31A 109.5 . .
H31 C31 H31A 109.5 . .
N8 C31 H31B 109.5 . .
H31 C31 H31B 109.5 . .
H31A C31 H31B 109.5 . .
N8 C32 H32 109.5 . .
N8 C32 H32A 109.5 . .
H32 C32 H32A 109.5 . .
N8 C32 H32B 109.5 . .
H32 C32 H32B 109.5 . .
H32A C32 H32B 109.5 . .
N8 C33 O13 123(3) . .
N8 C33 H33 118.6 . .
O13 C33 H33 118.6 . .

loop_
_geom_bond_atom_site_label_1
_geom_bond_atom_site_label_2
_geom_bond_distance
_geom_bond_site_symmetry_2
Sm1 O1 2.308(5) .
Sm1 O3 2.329(5) .
Sm1 O2 2.337(5) .
Sm1 O8 2.451(6) .
Sm1 O4 2.483(5) .
Sm1 O11B 2.51(2) .
Sm1 O11A 2.53(4) .
Sm1 O10B 2.543(17) .
Sm1 O7 2.547(6) .
Sm1 O5 2.575(6) .
Sm1 O10A 2.59(2) .
Sm1 N7B 2.91(2) .
O1 C2 1.307(8) .
C1 C8 1.406(10) .
C1 C6 1.407(10) .
C1 C2 1.410(9) .
C2 C3 1.405(10) .
C3 C4 1.352(11) .
C3 H3 0.9500 .
C4 C5 1.368(11) .
C4 H4 0.9500 .
C5 C6 1.371(11) .
C5 C7 1.519(12) .
C6 H6 0.9500 .
C7 H7 0.9800 .
C7 H7A 0.9800 .
C7 H7B 0.9800 .
C8 N1 1.301(9) .
C8 H8 0.9500 .
N1 C9 1.465(9) .
N1 H1 0.87(2) .
C9 C10 1.528(10) .
C9 H9 0.9900 .
C9 H9A 0.9900 .
C10 N4 1.447(9) 9_554
C10 H10 0.9900 .
C10 H10A 0.9900 .
O2 C12 1.307(9) .
C11 C18 1.393(13) .
C11 C16 1.413(13) .
C11 C12 1.420(11) .
C12 C13 1.407(12) .
C13 C14 1.365(12) .
C13 H13 0.9500 .
C14 C15 1.389(14) .
C14 H14 0.9500 .
C15 C16 1.355(15) .
C15 C17 1.556(14) .
C16 H16 0.9500 .
C17 H17 0.9800 .
C17 H17A 0.9800 .
C17 H17B 0.9800 .
C18 N2 1.284(12) .
C18 H18 0.9500 .
N2 C19 1.470(12) .
N2 H2 0.87(2) .
C19 C20 1.522(13) .
C19 H19 0.9900 .
C19 H19A 0.9900 .
C20 N4 1.461(10) 14_455
C20 H20 0.9900 .
C20 H20A 0.9900 .
O3 C22 1.304(9) .
C21 C26 1.408(11) .
C21 C28 1.412(11) .
C21 C22 1.423(10) .
C22 C23 1.391(11) .
C23 C24 1.388(13) .
C23 H23 0.9500 .
C24 C25 1.368(14) .
C24 H24 0.9500 .
C25 C26 1.371(12) .
C25 C27 1.530(12) .
C26 H26 0.9500 .
C27 H27 0.9800 .
C27 H27A 0.9800 .
C27 H27B 0.9800 .
C28 N3 1.293(9) .
C28 H28 0.9500 .
N3 C29 1.459(10) .
N3 H3A 0.87(2) .
C29 C30 1.503(11) .
C29 H29 0.9900 .
C29 H29A 0.9900 .
C30 N4 1.469(9) .
C30 H30 0.9900 .
C30 H30A 0.9900 .
N4 C10 1.447(9) 5
N4 C20 1.461(10) 15
O4 N5 1.266(8) .
N5 O6 1.206(8) .
N5 O5 1.245(8) .
O7 N6 1.267(10) .
N6 O9 1.215(9) .
N6 O8 1.263(10) .
O10A N7A 1.31(3) .
N7A O12A 1.24(2) .
N7A O11A 1.27(3) .
O10B N7B 1.31(2) .
N7B O12B 1.240(16) .
N7B O11B 1.27(2) .
N8 C33 1.15(2) .
N8 C31 1.385(17) .
N8 C32 1.49(2) .
C31 H31 0.9800 .
C31 H31A 0.9800 .
C31 H31B 0.9800 .
C32 H32 0.9800 .
C32 H32A 0.9800 .
C32 H32B 0.9800 .
C33 O13 1.34(3) .
C33 H33 0.9500 .

loop_
_geom_hbond_atom_site_label_D
_geom_hbond_atom_site_label_H
_geom_hbond_atom_site_label_A
_geom_hbond_distance_DH
_geom_hbond_distance_HA
_geom_hbond_distance_DA
_geom_hbond_angle_DHA
N1 H1 O1 0.87(2) 1.90(5) 2.648(7) 143(7)
N2 H2 O2 0.87(2) 2.02(6) 2.606(8) 123(6)
N2 H2 O11B 0.87(2) 2.25(5) 3.06(3) 154(6)
N2 H2 O11A 0.87(2) 2.32(6) 3.12(5) 153(6)
N2 H2 N7A 0.87(2) 2.69(6) 3.43(5) 143(6)
N3 H3A O3 0.87(2) 1.90(4) 2.626(8) 140(6)
N1 H1 O4 0.87(2) 2.40(6) 3.029(8) 129(6)
N2 H2 O11B 0.87(2) 2.25(5) 3.06(3) 154(6)
N2 H2 O11A 0.87(2) 2.32(6) 3.12(5) 153(6)
N2 H2 N7A 0.87(2) 2.69(6) 3.43(5) 143(6)
N2 H2 O11B 0.87(2) 2.25(5) 3.06(3) 154(6)
N2 H2 O11A 0.87(2) 2.32(6) 3.12(5) 153(6)
N2 H2 N7A 0.87(2) 2.69(6) 3.43(5) 143(6)
N2 H2 O11B 0.87(2) 2.25(5) 3.06(3) 154(6)
N2 H2 O11A 0.87(2) 2.32(6) 3.12(5) 153(6)
N2 H2 N7A 0.87(2) 2.69(6) 3.43(5) 143(6)
N2 H2 O11B 0.87(2) 2.25(5) 3.06(3) 154(6)
N2 H2 O11A 0.87(2) 2.32(6) 3.12(5) 153(6)
N2 H2 N7A 0.87(2) 2.69(6) 3.43(5) 143(6)
N2 H2 O11B 0.87(2) 2.25(5) 3.06(3) 154(6)
N2 H2 O11A 0.87(2) 2.32(6) 3.12(5) 153(6)
N2 H2 N7A 0.87(2) 2.69(6) 3.43(5) 143(6)

loop_
_geom_torsion_atom_site_label_1
_geom_torsion_atom_site_label_2
_geom_torsion_atom_site_label_3
_geom_torsion_atom_site_label_4
_geom_torsion
_geom_torsion_site_symmetry_4
O3 Sm1 O1 C2 144.7(7) .
O2 Sm1 O1 C2 68.6(7) .
O8 Sm1 O1 C2 -2.8(7) .
O4 Sm1 O1 C2 -128.9(7) .
O11B Sm1 O1 C2 66(2) .
O11A Sm1 O1 C2 97(3) .
O10B Sm1 O1 C2 -61.3(14) .
O7 Sm1 O1 C2 -54.0(7) .
O5 Sm1 O1 C2 -144.1(7) .
O10A Sm1 O1 C2 -30(2) .
N7B Sm1 O1 C2 -39(3) .
Sm1 O1 C2 C3 -47.4(11) .
Sm1 O1 C2 C1 134.6(6) .
C8 C1 C2 O1 1.3(11) .
C6 C1 C2 O1 177.9(7) .
C8 C1 C2 C3 -176.8(7) .
C6 C1 C2 C3 -0.2(11) .
O1 C2 C3 C4 -178.4(8) .
C1 C2 C3 C4 -0.3(12) .
C2 C3 C4 C5 1.2(14) .
C3 C4 C5 C6 -1.5(14) .
C3 C4 C5 C7 177.9(9) .
C4 C5 C6 C1 1.0(12) .
C7 C5 C6 C1 -178.5(8) .
C8 C1 C6 C5 176.5(7) .
C2 C1 C6 C5 -0.1(11) .
C6 C1 C8 N1 179.1(7) .
C2 C1 C8 N1 -4.3(11) .
C1 C8 N1 C9 175.2(7) .
C8 N1 C9 C10 104.3(8) .
N1 C9 C10 N4 -73.2(8) 9_554
O1 Sm1 O2 C12 31.0(10) .
O3 Sm1 O2 C12 -54.8(10) .
O8 Sm1 O2 C12 112.0(10) .
O4 Sm1 O2 C12 -24.9(14) .
O11B Sm1 O2 C12 -150.0(12) .
O11A Sm1 O2 C12 -137.9(15) .
O10B Sm1 O2 C12 178.1(11) .
O7 Sm1 O2 C12 103.4(10) .
O5 Sm1 O2 C12 -111.6(10) .
O10A Sm1 O2 C12 175.6(11) .
N7B Sm1 O2 C12 -164.1(11) .
Sm1 O2 C12 C13 -3.9(16) .
Sm1 O2 C12 C11 177.6(7) .
C18 C11 C12 O2 -5.1(12) .
C16 C11 C12 O2 178.1(8) .
C18 C11 C12 C13 176.3(8) .
C16 C11 C12 C13 -0.5(12) .
O2 C12 C13 C14 -177.3(9) .
C11 C12 C13 C14 1.3(13) .
C12 C13 C14 C15 -1.6(16) .
C13 C14 C15 C16 0.9(17) .
C13 C14 C15 C17 -179.2(11) .
C14 C15 C16 C11 -0.1(17) .
C17 C15 C16 C11 180.0(10) .
C18 C11 C16 C15 -176.9(10) .
C12 C11 C16 C15 -0.1(15) .
C16 C11 C18 N2 176.7(9) .
C12 C11 C18 N2 0.0(13) .
C11 C18 N2 C19 -174.4(8) .
C18 N2 C19 C20 -123.5(11) .
N2 C19 C20 N4 71.8(11) 14_455
O1 Sm1 O3 C22 36.3(8) .
O2 Sm1 O3 C22 129.9(8) .
O8 Sm1 O3 C22 107.3(8) .
O4 Sm1 O3 C22 -39.9(8) .
O11B Sm1 O3 C22 -160.4(10) .
O11A Sm1 O3 C22 -160.2(13) .
O10B Sm1 O3 C22 -122.0(13) .
O7 Sm1 O3 C22 -6.2(11) .
O5 Sm1 O3 C22 -89.5(8) .
O10A Sm1 O3 C22 -147.9(15) .
N7B Sm1 O3 C22 -142.6(11) .
Sm1 O3 C22 C23 6.7(13) .
Sm1 O3 C22 C21 -172.8(5) .
C26 C21 C22 O3 -177.1(7) .
C28 C21 C22 O3 5.1(11) .
C26 C21 C22 C23 3.4(11) .
C28 C21 C22 C23 -174.3(7) .
O3 C22 C23 C24 177.9(8) .
C21 C22 C23 C24 -2.7(13) .
C22 C23 C24 C25 1.1(16) .
C23 C24 C25 C26 -0.1(15) .
C23 C24 C25 C27 178.2(9) .
C24 C25 C26 C21 0.8(13) .
C27 C25 C26 C21 -177.5(8) .
C28 C21 C26 C25 175.3(7) .
C22 C21 C26 C25 -2.5(12) .
C26 C21 C28 N3 -174.8(7) .
C22 C21 C28 N3 3.0(12) .
C21 C28 N3 C29 177.0(7) .
C28 N3 C29 C30 123.5(8) .
N3 C29 C30 N4 -70.9(8) .
C29 C30 N4 C10 -84.6(8) 5
C29 C30 N4 C20 151.7(7) 15
O1 Sm1 O4 N5 -165.3(6) .
O3 Sm1 O4 N5 -77.8(5) .
O2 Sm1 O4 N5 -106.9(7) .
O8 Sm1 O4 N5 123.3(5) .
O11B Sm1 O4 N5 9.8(9) .
O11A Sm1 O4 N5 -3.3(11) .
O10B Sm1 O4 N5 51.9(6) .
O7 Sm1 O4 N5 117.6(6) .
O5 Sm1 O4 N5 -1.9(5) .
O10A Sm1 O4 N5 51.6(7) .
N7B Sm1 O4 N5 31.0(8) .
Sm1 O4 N5 O6 -179.5(9) .
Sm1 O4 N5 O5 3.3(9) .
O1 Sm1 N5 O6 22(14) .
O3 Sm1 N5 O6 106(14) .
O2 Sm1 N5 O6 139(14) .
O8 Sm1 N5 O6 -68(14) .
O4 Sm1 N5 O6 7(14) .
O11B Sm1 N5 O6 -164(14) .
O11A Sm1 N5 O6 -176(100) .
O10B Sm1 N5 O6 -117(14) .
O7 Sm1 N5 O6 -51(14) .
O5 Sm1 N5 O6 -176(100) .
O10A Sm1 N5 O6 -124(14) .
N7B Sm1 N5 O6 -143(14) .
O1 Sm1 N5 O5 -162.1(5) .
O3 Sm1 N5 O5 -77.4(5) .
O2 Sm1 N5 O5 -44.7(8) .
O8 Sm1 N5 O5 108.8(5) .
O4 Sm1 N5 O5 -176.6(9) .
O11B Sm1 N5 O5 11.9(8) .
O11A Sm1 N5 O5 0.5(9) .
O10B Sm1 N5 O5 59.2(7) .
O7 Sm1 N5 O5 125.6(6) .
O10A Sm1 N5 O5 52.1(8) .
N7B Sm1 N5 O5 33.8(8) .
O1 Sm1 N5 O4 14.5(6) .
O3 Sm1 N5 O4 99.2(5) .
O2 Sm1 N5 O4 131.9(5) .
O8 Sm1 N5 O4 -74.6(6) .
O11B Sm1 N5 O4 -171.5(8) .
O11A Sm1 N5 O4 177.1(9) .
O10B Sm1 N5 O4 -124.2(7) .
O7 Sm1 N5 O4 -57.8(5) .
O5 Sm1 N5 O4 176.6(9) .
O10A Sm1 N5 O4 -131.3(8) .
N7B Sm1 N5 O4 -149.6(8) .
O6 N5 O5 Sm1 179.7(9) .
O4 N5 O5 Sm1 -3.2(8) .
O1 Sm1 O5 N5 21.3(6) .
O3 Sm1 O5 N5 97.7(5) .
O2 Sm1 O5 N5 154.4(5) .
O8 Sm1 O5 N5 -95.9(6) .
O4 Sm1 O5 N5 1.9(5) .
O11B Sm1 O5 N5 -167.5(8) .
O11A Sm1 O5 N5 -179.5(10) .
O10B Sm1 O5 N5 -110.8(9) .
O7 Sm1 O5 N5 -55.1(6) .
O10A Sm1 O5 N5 -125.4(10) .
N7B Sm1 O5 N5 -141.3(9) .
O1 Sm1 O7 N6 94.6(6) .
O3 Sm1 O7 N6 139.3(5) .
O2 Sm1 O7 N6 11.8(7) .
O8 Sm1 O7 N6 1.1(5) .
O4 Sm1 O7 N6 174.9(6) .
O11B Sm1 O7 N6 -69.2(9) .
O11A Sm1 O7 N6 -72.4(15) .
O10B Sm1 O7 N6 -90.6(10) .
O5 Sm1 O7 N6 -142.8(6) .
O10A Sm1 O7 N6 -70.9(11) .
N7B Sm1 O7 N6 -81.4(9) .
Sm1 O7 N6 O9 -178.6(9) .
Sm1 O7 N6 O8 -1.9(9) .
O1 Sm1 N6 O9 81(11) .
O3 Sm1 N6 O9 56(12) .
O2 Sm1 N6 O9 -10(11) .
O8 Sm1 N6 O9 -18(11) .
O4 Sm1 N6 O9 155(11) .
O11B Sm1 N6 O9 -82(11) .
O11A Sm1 N6 O9 -79(12) .
O10B Sm1 N6 O9 -122(12) .
O7 Sm1 N6 O9 160(12) .
O5 Sm1 N6 O9 -157(11) .
O10A Sm1 N6 O9 -100(12) .
N7B Sm1 N6 O9 -102(12) .
O1 Sm1 N6 O8 99.2(5) .
O3 Sm1 N6 O8 74.2(9) .
O2 Sm1 N6 O8 8.0(5) .
O4 Sm1 N6 O8 173.0(5) .
O11B Sm1 N6 O8 -63.3(9) .
O11A Sm1 N6 O8 -60.9(12) .
O10B Sm1 N6 O8 -103.5(10) .
O7 Sm1 N6 O8 177.9(9) .
O5 Sm1 N6 O8 -139.2(5) .
O10A Sm1 N6 O8 -81.9(12) .
N7B Sm1 N6 O8 -83.9(9) .
O1 Sm1 N6 O7 -78.7(6) .
O3 Sm1 N6 O7 -103.7(9) .
O2 Sm1 N6 O7 -169.9(6) .
O8 Sm1 N6 O7 -177.9(9) .
O4 Sm1 N6 O7 -4.9(6) .
O11B Sm1 N6 O7 118.8(9) .
O11A Sm1 N6 O7 121.2(11) .
O10B Sm1 N6 O7 78.5(10) .
O5 Sm1 N6 O7 42.9(6) .
O10A Sm1 N6 O7 100.2(13) .
N7B Sm1 N6 O7 98.2(9) .
O9 N6 O8 Sm1 178.8(8) .
O7 N6 O8 Sm1 2.0(9) .
O1 Sm1 O8 N6 -76.3(5) .
O3 Sm1 O8 N6 -148.5(5) .
O2 Sm1 O8 N6 -171.6(6) .
O4 Sm1 O8 N6 -8.2(6) .
O11B Sm1 O8 N6 119.5(8) .
O11A Sm1 O8 N6 125.9(9) .
O10B Sm1 O8 N6 68.7(9) .
O7 Sm1 O8 N6 -1.2(5) .
O5 Sm1 O8 N6 55.4(6) .
O10A Sm1 O8 N6 86.9(12) .
N7B Sm1 O8 N6 94.4(9) .
O1 Sm1 O10A N7A 161.7(19) .
O3 Sm1 O10A N7A -11(3) .
O2 Sm1 O10A N7A 63(2) .
O8 Sm1 O10A N7A 132(2) .
O4 Sm1 O10A N7A -109(2) .
O11B Sm1 O10A N7A 8(2) .
O11A Sm1 O10A N7A 4(2) .
O10B Sm1 O10A N7A -110(3) .
O7 Sm1 O10A N7A -174(2) .
O5 Sm1 O10A N7A -70(2) .
N7B Sm1 O10A N7A -26(3) .
Sm1 O10A N7A O12A 165(3) .
Sm1 O10A N7A O11A -8(4) .
O1 Sm1 N7A O12A -142(8) .
O3 Sm1 N7A O12A 82(9) .
O2 Sm1 N7A O12A 156(9) .
O8 Sm1 N7A O12A -131(9) .
O4 Sm1 N7A O12A -8(9) .
O11B Sm1 N7A O12A 113(10) .
O11A Sm1 N7A O12A 99(10) .
O10B Sm1 N7A O12A -57(9) .
O7 Sm1 N7A O12A -83(9) .
O5 Sm1 N7A O12A 13(9) .
O10A Sm1 N7A O12A -89(9) .
N7B Sm1 N7A O12A -41(8) .
O1 Sm1 N7A O11A 118(4) .
O3 Sm1 N7A O11A -17(4) .
O2 Sm1 N7A O11A 57(4) .
O8 Sm1 N7A O11A 129(4) .
O4 Sm1 N7A O11A -108(4) .
O11B Sm1 N7A O11A 14(5) .
O10B Sm1 N7A O11A -156(4) .
O7 Sm1 N7A O11A 178(3) .
O5 Sm1 N7A O11A -86(4) .
O10A Sm1 N7A O11A 172(5) .
N7B Sm1 N7A O11A -141(8) .
O1 Sm1 N7A O10A -54(4) .
O3 Sm1 N7A O10A 171(2) .
O2 Sm1 N7A O10A -115(2) .
O8 Sm1 N7A O10A -43(2) .
O4 Sm1 N7A O10A 80(2) .
O11B Sm1 N7A O10A -158(5) .
O11A Sm1 N7A O10A -172(5) .
O10B Sm1 N7A O10A 31.7(15) .
O7 Sm1 N7A O10A 6(2) .
O5 Sm1 N7A O10A 102(2) .
N7B Sm1 N7A O10A 47(5) .
O12A N7A O11A Sm1 -164(4) .
O10A N7A O11A Sm1 8(5) .
O1 Sm1 O11A N7A -147.9(19) .
O3 Sm1 O11A N7A 163(4) .
O2 Sm1 O11A N7A -117(4) .
O8 Sm1 O11A N7A -52(4) .
O4 Sm1 O11A N7A 85(4) .
O11B Sm1 O11A N7A -18(6) .
O10B Sm1 O11A N7A 16(3) .
O7 Sm1 O11A N7A -3(4) .
O5 Sm1 O11A N7A 83(3) .
O10A Sm1 O11A N7A -5(3) .
N7B Sm1 O11A N7A 13(3) .
O1 Sm1 O10B N7B 166.7(14) .
O3 Sm1 O10B N7B -48(2) .
O2 Sm1 O10B N7B 42.8(18) .
O8 Sm1 O10B N7B 106.3(18) .
O4 Sm1 O10B N7B -129.3(17) .
O11B Sm1 O10B N7B 3.9(16) .
O11A Sm1 O10B N7B -4.2(18) .
O7 Sm1 O10B N7B 159.0(19) .
O5 Sm1 O10B N7B -84.4(16) .
O10A Sm1 O10B N7B 50(2) .
Sm1 O10B N7B O12B 168(3) .
Sm1 O10B N7B O11B -7(3) .
O1 Sm1 N7B O12B -116(9) .
O3 Sm1 N7B O12B 60(9) .
O2 Sm1 N7B O12B 136(9) .
O8 Sm1 N7B O12B -152(9) .
O4 Sm1 N7B O12B -30(9) .
O11B Sm1 N7B O12B 105(10) .
O11A Sm1 N7B O12B 91(9) .
O10B Sm1 N7B O12B -83(9) .
O7 Sm1 N7B O12B -102(9) .
O5 Sm1 N7B O12B -2(9) .
O10A Sm1 N7B O12B -132(10) .
O1 Sm1 N7B O11B 140(2) .
O3 Sm1 N7B O11B -44(2) .
O2 Sm1 N7B O11B 31.8(19) .
O8 Sm1 N7B O11B 103(2) .
O4 Sm1 N7B O11B -134.5(19) .
O11A Sm1 N7B O11B -13(3) .
O10B Sm1 N7B O11B 173(3) .
O7 Sm1 N7B O11B 153.8(19) .
O5 Sm1 N7B O11B -106.4(19) .
O10A Sm1 N7B O11B 123(4) .
O1 Sm1 N7B O10B -33(3) .
O3 Sm1 N7B O10B 142.6(17) .
O2 Sm1 N7B O10B -141.1(17) .
O8 Sm1 N7B O10B -69.4(17) .
O4 Sm1 N7B O10B 52.6(18) .
O11B Sm1 N7B O10B -173(3) .
O11A Sm1 N7B O10B 174(3) .
O7 Sm1 N7B O10B -19.1(17) .
O5 Sm1 N7B O10B 80.7(16) .
O10A Sm1 N7B O10B -49(2) .
O12B N7B O11B Sm1 -167(3) .
O10B N7B O11B Sm1 7(3) .
O1 Sm1 O11B N7B -142.8(18) .
O3 Sm1 O11B N7B 138.6(19) .
O2 Sm1 O11B N7B -146(2) .
O8 Sm1 O11B N7B -75.7(19) .
O4 Sm1 O11B N7B 54(2) .
O11A Sm1 O11B N7B 138(9) .
O10B Sm1 O11B N7B -4.0(16) .
O7 Sm1 O11B N7B -29(2) .
O5 Sm1 O11B N7B 62.9(19) .
O10A Sm1 O11B N7B -26.4(18) .
C31 N8 C33 O13 -168.7(16) .
C32 N8 C33 O13 5(3) .
